data_4335828
loop_
_publ_author_name
'Brian M. Barry'
'Benjamin W. Stein'
'Christopher A. Larsen'
'Melissa N. Wirtz'
'William E. Geiger'
'Rory Waterman'
'Richard A. Kemp'

_publ_contact_author_address
;Department of Chemistry and Chemical Biology
MSC03 2060, 1 University of New Mexico
Albuquerque, NM 87131, USA
;
_publ_contact_author_email rakemp@unm.edu
_publ_contact_author_name 'Richard A. Kemp'
_publ_contact_author_phone 505-272-7609
_publ_section_title
;
 Metal Complexes (M = Zn, Sn, and Pb) of 2-Phosphinobenzenethiolates:
 Insights into Ligand Folding and Hemilability
;
_journal_name_full 'Inorganic Chemistry'
_journal_page_first 9875
_journal_page_last 9884
_journal_paper_doi 10.1021/ic400990n
_journal_volume 52
_journal_year 2013
_chemical_formula_sum 'C24 H36 P2 Pb S2'
_chemical_formula_weight 657.78
_chemical_name_systematic
; 
 ? 
;
_space_group_IT_number 14
_symmetry_cell_setting monoclinic
_symmetry_space_group_name_Hall '-P 2ybc'
_symmetry_space_group_name_H-M 'P 1 21/c 1'
_atom_sites_solution_hydrogens geom
_atom_sites_solution_primary direct
_atom_sites_solution_secondary difmap
_audit_creation_method SHELXL-97
_cell_angle_alpha 90.00
_cell_angle_beta 96.519(3)
_cell_angle_gamma 90.00
_cell_formula_units_Z 4
_cell_length_a 11.6851(6)
_cell_length_b 15.2737(9)
_cell_length_c 15.4587(9)
_cell_measurement_reflns_used 9701
_cell_measurement_temperature 173(2)
_cell_measurement_theta_max 35.94
_cell_measurement_theta_min 2.47
_cell_volume 2741.1(3)
_computing_cell_refinement 'Bruker SAINT'
_computing_data_collection 'Bruker APEX2'
_computing_data_reduction 'Bruker SAINT'
_computing_molecular_graphics 'Bruker SHELXTL'
_computing_publication_material 'Bruker SHELXTL'
_computing_structure_refinement 'SHELXL-97 (Sheldrick, 2008)'
_computing_structure_solution 'SHELXS-97 (Sheldrick, 2008)'
_diffrn_ambient_temperature 173(2)
_diffrn_measured_fraction_theta_full 0.998
_diffrn_measured_fraction_theta_max 0.998
_diffrn_measurement_device_type 'Bruker APEX-II CCD'
_diffrn_measurement_method '\f and \w scans'
_diffrn_radiation_monochromator graphite
_diffrn_radiation_source 'fine-focus sealed tube'
_diffrn_radiation_type MoK\a
_diffrn_radiation_wavelength 0.71073
_diffrn_reflns_av_R_equivalents 0.0302
_diffrn_reflns_av_sigmaI/netI 0.0199
_diffrn_reflns_limit_h_max 19
_diffrn_reflns_limit_h_min -19
_diffrn_reflns_limit_k_max 25
_diffrn_reflns_limit_k_min -25
_diffrn_reflns_limit_l_max 25
_diffrn_reflns_limit_l_min -25
_diffrn_reflns_number 95974
_diffrn_reflns_theta_full 35.99
_diffrn_reflns_theta_max 35.99
_diffrn_reflns_theta_min 1.88
_exptl_absorpt_coefficient_mu 6.433
_exptl_absorpt_correction_T_max 0.1632
_exptl_absorpt_correction_T_min 0.1028
_exptl_absorpt_correction_type multi-scan
_exptl_absorpt_process_details 'bruker sadabs'
_exptl_crystal_colour yellow
_exptl_crystal_density_diffrn 1.594
_exptl_crystal_description prism
_exptl_crystal_F_000 1296
_exptl_crystal_size_max 0.51
_exptl_crystal_size_mid 0.48
_exptl_crystal_size_min 0.44
_refine_diff_density_max 1.373
_refine_diff_density_min -1.222
_refine_diff_density_rms 0.218
_refine_ls_extinction_method none
_refine_ls_goodness_of_fit_ref 1.208
_refine_ls_hydrogen_treatment constr
_refine_ls_matrix_type full
_refine_ls_number_parameters 270
_refine_ls_number_reflns 12943
_refine_ls_number_restraints 0
_refine_ls_restrained_S_all 1.208
_refine_ls_R_factor_all 0.0328
_refine_ls_R_factor_gt 0.0219
_refine_ls_shift/su_max 0.003
_refine_ls_shift/su_mean 0.000
_refine_ls_structure_factor_coef Fsqd
_refine_ls_weighting_details 'calc w=1/[\s^2^(Fo^2^)+(0.0269P)^2^+1.3293P] where P=(Fo^2^+2Fc^2^)/3'
_refine_ls_weighting_scheme calc
_refine_ls_wR_factor_gt 0.0527
_refine_ls_wR_factor_ref 0.0633
_reflns_number_gt 10932
_reflns_number_total 12943
_reflns_threshold_expression >2sigma(I)
_cod_data_source_file ic400990n_si_002_07.cif
_cod_data_source_block Compound_9
_cod_database_code 4335828

loop_
_symmetry_equiv_pos_as_xyz
'x, y, z'
'-x, y+1/2, -z+1/2'
'-x, -y, -z'
'x, -y-1/2, z-1/2'

loop_
_atom_site_label
_atom_site_type_symbol
_atom_site_fract_x
_atom_site_fract_y
_atom_site_fract_z
_atom_site_U_iso_or_equiv
_atom_site_adp_type
_atom_site_occupancy
_atom_site_symmetry_multiplicity
_atom_site_calc_flag
_atom_site_refinement_flags
Pb1 Pb 0.186617(6) 0.360235(4) 0.273633(5) 0.02229(2) Uani 1 1 d .
S1 S 0.19205(5) 0.33543(3) 0.10550(4) 0.02762(10) Uani 1 1 d .
S2 S 0.32058(4) 0.49716(3) 0.30685(3) 0.02352(8) Uani 1 1 d .
P1 P 0.40484(4) 0.28089(3) 0.25395(3) 0.02216(9) Uani 1 1 d .
P2 P 0.05700(4) 0.51915(3) 0.21229(3) 0.02132(8) Uani 1 1 d .
C1 C 0.26288(16) 0.23319(12) 0.10404(12) 0.0224(3) Uani 1 1 d .
C2 C 0.2228(2) 0.17438(14) 0.03773(14) 0.0289(4) Uani 1 1 d .
H2 H 0.1576 0.1896 -0.0018 0.035 Uiso 1 1 calc R
C3 C 0.2767(2) 0.09438(15) 0.02884(15) 0.0339(5) Uani 1 1 d .
H3 H 0.2480 0.0554 -0.0164 0.041 Uiso 1 1 calc R
C4 C 0.3723(2) 0.07112(14) 0.08586(16) 0.0339(5) Uani 1 1 d .
H4 H 0.4099 0.0168 0.0793 0.041 Uiso 1 1 calc R
C5 C 0.4123(2) 0.12785(13) 0.15238(16) 0.0293(4) Uani 1 1 d .
H5 H 0.4776 0.1117 0.1914 0.035 Uiso 1 1 calc R
C6 C 0.35862(16) 0.20849(12) 0.16336(13) 0.0233(3) Uani 1 1 d .
C7 C 0.46720(18) 0.20924(14) 0.34369(15) 0.0297(4) Uani 1 1 d .
H7 H 0.5286 0.1721 0.3223 0.036 Uiso 1 1 calc R
C8 C 0.5211(2) 0.26595(19) 0.41896(18) 0.0436(6) Uani 1 1 d .
H8A H 0.4630 0.3062 0.4371 0.065 Uiso 1 1 calc R
H8C H 0.5852 0.2997 0.4000 0.065 Uiso 1 1 calc R
H8B H 0.5499 0.2284 0.4681 0.065 Uiso 1 1 calc R
C9 C 0.3741(3) 0.14985(17) 0.37324(19) 0.0403(6) Uani 1 1 d .
H9B H 0.4089 0.1093 0.4178 0.060 Uiso 1 1 calc R
H9C H 0.3377 0.1165 0.3233 0.060 Uiso 1 1 calc R
H9A H 0.3158 0.1856 0.3976 0.060 Uiso 1 1 calc R
C10 C 0.52847(18) 0.34359(15) 0.22053(17) 0.0309(4) Uani 1 1 d .
H10 H 0.5560 0.3840 0.2694 0.037 Uiso 1 1 calc R
C11 C 0.6299(2) 0.28544(19) 0.2031(3) 0.0533(8) Uani 1 1 d .
H11C H 0.6039 0.2419 0.1586 0.080 Uiso 1 1 calc R
H11A H 0.6601 0.2555 0.2570 0.080 Uiso 1 1 calc R
H11B H 0.6906 0.3216 0.1827 0.080 Uiso 1 1 calc R
C12 C 0.4900(2) 0.40022(18) 0.14040(19) 0.0396(5) Uani 1 1 d .
H12A H 0.5559 0.4336 0.1241 0.059 Uiso 1 1 calc R
H12C H 0.4296 0.4408 0.1541 0.059 Uiso 1 1 calc R
H12B H 0.4599 0.3625 0.0918 0.059 Uiso 1 1 calc R
C13 C 0.22293(15) 0.57115(11) 0.34686(11) 0.0188(3) Uani 1 1 d .
C14 C 0.26205(18) 0.61910(13) 0.42157(13) 0.0246(3) Uani 1 1 d .
H14 H 0.3368 0.6083 0.4505 0.030 Uiso 1 1 calc R
C15 C 0.1926(2) 0.68245(15) 0.45388(15) 0.0331(4) Uani 1 1 d .
H15 H 0.2205 0.7148 0.5044 0.040 Uiso 1 1 calc R
C16 C 0.0831(2) 0.69864(16) 0.41278(15) 0.0342(5) Uani 1 1 d .
H16 H 0.0366 0.7430 0.4340 0.041 Uiso 1 1 calc R
C17 C 0.0421(2) 0.64972(13) 0.34077(15) 0.0281(4) Uani 1 1 d .
H17 H -0.0341 0.6597 0.3140 0.034 Uiso 1 1 calc R
C18 C 0.10996(16) 0.58573(11) 0.30624(11) 0.0198(3) Uani 1 1 d .
C19 C 0.0790(2) 0.58895(16) 0.11688(14) 0.0324(4) Uani 1 1 d .
H19 H 0.0387 0.5595 0.0642 0.039 Uiso 1 1 calc R
C20 C 0.0253(3) 0.6796(2) 0.1221(2) 0.0564(8) Uani 1 1 d .
H20C H 0.0640 0.7111 0.1724 0.085 Uiso 1 1 calc R
H20A H -0.0568 0.6735 0.1286 0.085 Uiso 1 1 calc R
H20B H 0.0342 0.7122 0.0688 0.085 Uiso 1 1 calc R
C21 C 0.2061(2) 0.59455(18) 0.10380(17) 0.0387(5) Uani 1 1 d .
H21A H 0.2146 0.6276 0.0506 0.058 Uiso 1 1 calc R
H21C H 0.2370 0.5354 0.0986 0.058 Uiso 1 1 calc R
H21B H 0.2484 0.6242 0.1538 0.058 Uiso 1 1 calc R
C22 C -0.10071(18) 0.51599(16) 0.21251(17) 0.0343(5) Uani 1 1 d .
H22 H -0.1298 0.5772 0.2173 0.041 Uiso 1 1 calc R
C23 C -0.1310(2) 0.4630(2) 0.2906(2) 0.0515(7) Uani 1 1 d .
H23C H -0.2147 0.4632 0.2917 0.077 Uiso 1 1 calc R
H23A H -0.0937 0.4893 0.3444 0.077 Uiso 1 1 calc R
H23B H -0.1040 0.4027 0.2858 0.077 Uiso 1 1 calc R
C24 C -0.1552(2) 0.4761(2) 0.1266(2) 0.0471(7) Uani 1 1 d .
H24A H -0.1164 0.4209 0.1158 0.071 Uiso 1 1 calc R
H24C H -0.1469 0.5170 0.0788 0.071 Uiso 1 1 calc R
H24B H -0.2371 0.4649 0.1301 0.071 Uiso 1 1 calc R

loop_
_atom_site_aniso_label
_atom_site_aniso_U_11
_atom_site_aniso_U_22
_atom_site_aniso_U_33
_atom_site_aniso_U_23
_atom_site_aniso_U_13
_atom_site_aniso_U_12
Pb1 0.02118(3) 0.01797(3) 0.02829(4) -0.00158(2) 0.00529(2) -0.00122(2)
S1 0.0285(2) 0.0250(2) 0.0275(2) -0.00587(18) -0.00510(18) 0.00571(17)
S2 0.01752(18) 0.02250(18) 0.0301(2) -0.00617(17) 0.00091(15) -0.00014(14)
P1 0.0179(2) 0.02068(19) 0.0270(2) -0.00628(17) -0.00139(16) 0.00168(15)
P2 0.0193(2) 0.02177(19) 0.0222(2) -0.00413(16) -0.00089(16) 0.00143(15)
C1 0.0231(8) 0.0216(7) 0.0225(8) -0.0049(6) 0.0023(6) -0.0001(6)
C2 0.0334(10) 0.0294(9) 0.0235(9) -0.0085(7) 0.0009(7) -0.0010(8)
C3 0.0462(13) 0.0277(9) 0.0277(10) -0.0113(8) 0.0043(9) -0.0009(9)
C4 0.0435(12) 0.0230(9) 0.0358(11) -0.0088(8) 0.0076(9) 0.0039(8)
C5 0.0308(10) 0.0235(8) 0.0334(11) -0.0058(7) 0.0024(8) 0.0052(7)
C6 0.0219(8) 0.0212(7) 0.0264(9) -0.0054(6) 0.0016(6) 0.0019(6)
C7 0.0242(9) 0.0299(9) 0.0327(10) -0.0032(8) -0.0064(7) 0.0043(7)
C8 0.0419(13) 0.0482(14) 0.0366(13) -0.0058(11) -0.0134(10) -0.0019(11)
C9 0.0414(14) 0.0404(13) 0.0374(13) 0.0071(10) -0.0030(10) -0.0049(10)
C10 0.0210(9) 0.0283(9) 0.0431(12) -0.0063(8) 0.0028(8) -0.0030(7)
C11 0.0249(11) 0.0417(14) 0.096(3) 0.0001(15) 0.0195(13) 0.0032(10)
C12 0.0331(11) 0.0420(13) 0.0451(14) 0.0046(11) 0.0110(10) -0.0025(10)
C13 0.0214(7) 0.0163(6) 0.0185(7) -0.0004(5) 0.0023(6) -0.0007(5)
C14 0.0273(9) 0.0232(7) 0.0221(8) -0.0036(6) -0.0022(7) -0.0008(7)
C15 0.0376(11) 0.0322(10) 0.0283(10) -0.0129(8) -0.0024(8) 0.0041(8)
C16 0.0367(11) 0.0335(10) 0.0321(11) -0.0125(9) 0.0023(8) 0.0096(9)
C17 0.0283(9) 0.0280(9) 0.0272(9) -0.0049(7) 0.0001(7) 0.0080(7)
C18 0.0227(8) 0.0193(7) 0.0173(7) -0.0014(6) 0.0015(6) 0.0012(6)
C19 0.0394(12) 0.0372(11) 0.0192(9) 0.0013(8) -0.0029(8) 0.0028(9)
C20 0.082(2) 0.0481(16) 0.0403(15) 0.0204(13) 0.0102(14) 0.0269(16)
C21 0.0461(14) 0.0393(12) 0.0315(11) 0.0052(9) 0.0075(10) -0.0064(10)
C22 0.0200(9) 0.0359(11) 0.0460(13) -0.0116(10) -0.0012(8) 0.0016(8)
C23 0.0338(13) 0.0664(19) 0.0567(18) -0.0073(15) 0.0160(12) -0.0120(12)
C24 0.0289(11) 0.0540(16) 0.0551(17) -0.0202(13) -0.0104(11) -0.0032(11)

loop_
_atom_type_symbol
_atom_type_description
_atom_type_scat_dispersion_real
_atom_type_scat_dispersion_imag
_atom_type_scat_source
C C 0.0033 0.0016 'International Tables Vol C Tables 4.2.6.8 and 6.1.1.4'
H H 0.0000 0.0000 'International Tables Vol C Tables 4.2.6.8 and 6.1.1.4'
P P 0.1023 0.0942 'International Tables Vol C Tables 4.2.6.8 and 6.1.1.4'
S S 0.1246 0.1234 'International Tables Vol C Tables 4.2.6.8 and 6.1.1.4'
Pb Pb -3.3944 10.1111 'International Tables Vol C Tables 4.2.6.8 and 6.1.1.4'

loop_
_geom_angle_atom_site_label_1
_geom_angle_atom_site_label_2
_geom_angle_atom_site_label_3
_geom_angle
S2 Pb1 S1 103.103(17)
S2 Pb1 P1 80.797(14)
S1 Pb1 P1 73.352(15)
S2 Pb1 P2 71.443(15)
S1 Pb1 P2 82.565(15)
P1 Pb1 P2 137.797(15)
C1 S1 Pb1 101.73(7)
C13 S2 Pb1 100.57(6)
C6 P1 C7 105.97(10)
C6 P1 C10 105.79(10)
C7 P1 C10 105.15(11)
C6 P1 Pb1 98.55(6)
C7 P1 Pb1 116.69(7)
C10 P1 Pb1 122.74(7)
C18 P2 C22 105.20(10)
C18 P2 C19 104.29(10)
C22 P2 C19 104.15(12)
C18 P2 Pb1 95.00(6)
C22 P2 Pb1 116.95(8)
C19 P2 Pb1 127.74(8)
C2 C1 C6 118.46(17)
C2 C1 S1 117.19(16)
C6 C1 S1 124.32(14)
C3 C2 C1 121.2(2)
C3 C2 H2 119.4
C1 C2 H2 119.4
C2 C3 C4 120.22(19)
C2 C3 H3 119.9
C4 C3 H3 119.9
C5 C4 C3 119.4(2)
C5 C4 H4 120.3
C3 C4 H4 120.3
C4 C5 C6 121.5(2)
C4 C5 H5 119.3
C6 C5 H5 119.3
C5 C6 C1 119.19(18)
C5 C6 P1 122.02(16)
C1 C6 P1 118.76(13)
C9 C7 C8 110.8(2)
C9 C7 P1 110.03(15)
C8 C7 P1 109.21(17)
C9 C7 H7 108.9
C8 C7 H7 108.9
P1 C7 H7 108.9
C7 C8 H8A 109.5
C7 C8 H8C 109.5
H8A C8 H8C 109.5
C7 C8 H8B 109.5
H8A C8 H8B 109.5
H8C C8 H8B 109.5
C7 C9 H9B 109.5
C7 C9 H9C 109.5
H9B C9 H9C 109.5
C7 C9 H9A 109.5
H9B C9 H9A 109.5
H9C C9 H9A 109.5
C11 C10 C12 110.3(2)
C11 C10 P1 113.12(17)
C12 C10 P1 110.47(16)
C11 C10 H10 107.6
C12 C10 H10 107.6
P1 C10 H10 107.6
C10 C11 H11C 109.5
C10 C11 H11A 109.5
H11C C11 H11A 109.5
C10 C11 H11B 109.5
H11C C11 H11B 109.5
H11A C11 H11B 109.5
C10 C12 H12A 109.5
C10 C12 H12C 109.5
H12A C12 H12C 109.5
C10 C12 H12B 109.5
H12A C12 H12B 109.5
H12C C12 H12B 109.5
C14 C13 C18 119.02(16)
C14 C13 S2 117.40(14)
C18 C13 S2 123.56(13)
C15 C14 C13 120.73(19)
C15 C14 H14 119.6
C13 C14 H14 119.6
C16 C15 C14 120.36(19)
C16 C15 H15 119.8
C14 C15 H15 119.8
C17 C16 C15 119.5(2)
C17 C16 H16 120.3
C15 C16 H16 120.3
C16 C17 C18 121.6(2)
C16 C17 H17 119.2
C18 C17 H17 119.2
C17 C18 C13 118.75(17)
C17 C18 P2 122.46(15)
C13 C18 P2 118.79(13)
C21 C19 C20 111.7(2)
C21 C19 P2 111.20(16)
C20 C19 P2 112.51(18)
C21 C19 H19 107.0
C20 C19 H19 107.0
P2 C19 H19 107.0
C19 C20 H20C 109.5
C19 C20 H20A 109.5
H20C C20 H20A 109.5
C19 C20 H20B 109.5
H20C C20 H20B 109.5
H20A C20 H20B 109.5
C19 C21 H21A 109.5
C19 C21 H21C 109.5
H21A C21 H21C 109.5
C19 C21 H21B 109.5
H21A C21 H21B 109.5
H21C C21 H21B 109.5
C23 C22 C24 111.4(2)
C23 C22 P2 109.66(18)
C24 C22 P2 109.01(17)
C23 C22 H22 108.9
C24 C22 H22 108.9
P2 C22 H22 108.9
C22 C23 H23C 109.5
C22 C23 H23A 109.5
H23C C23 H23A 109.5
C22 C23 H23B 109.5
H23C C23 H23B 109.5
H23A C23 H23B 109.5
C22 C24 H24A 109.5
C22 C24 H24C 109.5
H24A C24 H24C 109.5
C22 C24 H24B 109.5
H24A C24 H24B 109.5
H24C C24 H24B 109.5

loop_
_geom_bond_atom_site_label_1
_geom_bond_atom_site_label_2
_geom_bond_distance
Pb1 S2 2.6277(5)
Pb1 S1 2.6344(6)
Pb1 P1 2.8705(5)
Pb1 P2 2.9594(5)
S1 C1 1.7687(19)
S2 C13 1.7669(18)
P1 C6 1.8177(19)
P1 C7 1.850(2)
P1 C10 1.855(2)
P2 C18 1.8228(18)
P2 C22 1.844(2)
P2 C19 1.861(2)
C1 C2 1.403(3)
C1 C6 1.415(3)
C2 C3 1.388(3)
C2 H2 0.9500
C3 C4 1.388(4)
C3 H3 0.9500
C4 C5 1.385(3)
C4 H4 0.9500
C5 C6 1.401(3)
C5 H5 0.9500
C7 C9 1.526(4)
C7 C8 1.528(3)
C7 H7 1.0000
C8 H8A 0.9800
C8 H8C 0.9800
C8 H8B 0.9800
C9 H9B 0.9800
C9 H9C 0.9800
C9 H9A 0.9800
C10 C11 1.529(3)
C10 C12 1.536(4)
C10 H10 1.0000
C11 H11C 0.9800
C11 H11A 0.9800
C11 H11B 0.9800
C12 H12A 0.9800
C12 H12C 0.9800
C12 H12B 0.9800
C13 C14 1.400(3)
C13 C18 1.414(3)
C14 C15 1.391(3)
C14 H14 0.9500
C15 C16 1.385(3)
C15 H15 0.9500
C16 C17 1.381(3)
C16 H16 0.9500
C17 C18 1.402(3)
C17 H17 0.9500
C19 C21 1.523(4)
C19 C20 1.526(4)
C19 H19 1.0000
C20 H20C 0.9800
C20 H20A 0.9800
C20 H20B 0.9800
C21 H21A 0.9800
C21 H21C 0.9800
C21 H21B 0.9800
C22 C23 1.528(4)
C22 C24 1.533(3)
C22 H22 1.0000
C23 H23C 0.9800
C23 H23A 0.9800
C23 H23B 0.9800
C24 H24A 0.9800
C24 H24C 0.9800
C24 H24B 0.9800

loop_
_geom_torsion_atom_site_label_1
_geom_torsion_atom_site_label_2
_geom_torsion_atom_site_label_3
_geom_torsion_atom_site_label_4
_geom_torsion
S2 Pb1 S1 C1 114.13(7)
P1 Pb1 S1 C1 38.07(7)
P2 Pb1 S1 C1 -176.97(7)
S1 Pb1 S2 C13 120.41(6)
P1 Pb1 S2 C13 -169.20(6)
P2 Pb1 S2 C13 43.02(6)
S2 Pb1 P1 C6 -142.73(7)
S1 Pb1 P1 C6 -35.98(7)
P2 Pb1 P1 C6 -93.92(7)
S2 Pb1 P1 C7 104.50(8)
S1 Pb1 P1 C7 -148.75(8)
P2 Pb1 P1 C7 153.31(8)
S2 Pb1 P1 C10 -27.65(10)
S1 Pb1 P1 C10 79.10(10)
P2 Pb1 P1 C10 21.16(10)
S2 Pb1 P2 C18 -40.99(6)
S1 Pb1 P2 C18 -147.55(6)
P1 Pb1 P2 C18 -92.58(6)
S2 Pb1 P2 C22 -150.85(9)
S1 Pb1 P2 C22 102.59(9)
P1 Pb1 P2 C22 157.56(9)
S2 Pb1 P2 C19 71.40(10)
S1 Pb1 P2 C19 -35.15(10)
P1 Pb1 P2 C19 19.82(10)
Pb1 S1 C1 C2 140.99(15)
Pb1 S1 C1 C6 -41.04(18)
C6 C1 C2 C3 -1.3(3)
S1 C1 C2 C3 176.81(18)
C1 C2 C3 C4 -0.2(4)
C2 C3 C4 C5 1.0(4)
C3 C4 C5 C6 -0.2(4)
C4 C5 C6 C1 -1.3(3)
C4 C5 C6 P1 176.39(19)
C2 C1 C6 C5 2.0(3)
S1 C1 C6 C5 -175.93(16)
C2 C1 C6 P1 -175.75(16)
S1 C1 C6 P1 6.3(2)
C7 P1 C6 C5 -28.2(2)
C10 P1 C6 C5 83.1(2)
Pb1 P1 C6 C5 -149.21(17)
C7 P1 C6 C1 149.52(16)
C10 P1 C6 C1 -99.17(17)
Pb1 P1 C6 C1 28.49(16)
C6 P1 C7 C9 -64.77(19)
C10 P1 C7 C9 -176.54(17)
Pb1 P1 C7 C9 43.70(19)
C6 P1 C7 C8 173.37(17)
C10 P1 C7 C8 61.60(19)
Pb1 P1 C7 C8 -78.16(18)
C6 P1 C10 C11 -61.1(2)
C7 P1 C10 C11 50.8(2)
Pb1 P1 C10 C11 -172.57(19)
C6 P1 C10 C12 63.08(18)
C7 P1 C10 C12 174.97(17)
Pb1 P1 C10 C12 -48.4(2)
Pb1 S2 C13 C14 135.71(14)
Pb1 S2 C13 C18 -46.07(15)
C18 C13 C14 C15 -2.3(3)
S2 C13 C14 C15 176.05(18)
C13 C14 C15 C16 0.4(4)
C14 C15 C16 C17 1.8(4)
C15 C16 C17 C18 -2.1(4)
C16 C17 C18 C13 0.3(3)
C16 C17 C18 P2 179.03(19)
C14 C13 C18 C17 1.9(3)
S2 C13 C18 C17 -176.32(15)
C14 C13 C18 P2 -176.90(14)
S2 C13 C18 P2 4.9(2)
C22 P2 C18 C17 -26.0(2)
C19 P2 C18 C17 83.33(19)
Pb1 P2 C18 C17 -145.66(17)
C22 P2 C18 C13 152.75(15)
C19 P2 C18 C13 -97.95(16)
Pb1 P2 C18 C13 33.07(14)
C18 P2 C19 C21 73.10(18)
C22 P2 C19 C21 -176.83(17)
Pb1 P2 C19 C21 -35.0(2)
C18 P2 C19 C20 -53.0(2)
C22 P2 C19 C20 57.1(2)
Pb1 P2 C19 C20 -161.12(19)
C18 P2 C22 C23 -68.4(2)
C19 P2 C22 C23 -177.81(19)
Pb1 P2 C22 C23 35.4(2)
C18 P2 C22 C24 169.45(19)
C19 P2 C22 C24 60.0(2)
Pb1 P2 C22 C24 -86.7(2)
